data_7040033
loop_
_publ_author_name
'Giffin, Nick A.'
'Hendsbee, Arthur D.'
'Masuda, Jason D.'

_publ_section_title
;
 Reactions of a persistent phosphinyl radical/diphosphine with
 heteroallenes.
;
_journal_issue 32
_journal_name_full 'Dalton transactions (Cambridge, England : 2003)'
_journal_page_first 12636
_journal_page_last 12638
_journal_paper_doi 10.1039/c6dt02790c
_journal_volume 45
_journal_year 2016
_chemical_formula_sum 'C59 H81 N5 P2 S'
_chemical_formula_weight 954.28
_space_group_crystal_system triclinic
_space_group_IT_number 2
_space_group_name_Hall '-P 1'
_space_group_name_H-M_alt 'P -1'
_symmetry_space_group_name_Hall '-P 1'
_symmetry_space_group_name_H-M 'P -1'
_atom_sites_solution_hydrogens geom
_audit_creation_method SHELXL-2014/7
_audit_update_record
;
2016-07-14 deposited with the CCDC.
2016-07-15 downloaded from the CCDC.
;
_cell_angle_alpha 86.729(7)
_cell_angle_beta 85.693(8)
_cell_angle_gamma 65.164(7)
_cell_formula_units_Z 2
_cell_length_a 12.751(6)
_cell_length_b 13.140(6)
_cell_length_c 17.906(9)
_cell_measurement_reflns_used 798
_cell_measurement_temperature 150(2)
_cell_measurement_theta_max 18.42
_cell_measurement_theta_min 2.29
_cell_volume 2714(2)
_computing_structure_refinement 'SHELXL-2014/7 (Sheldrick, 2014)'
_diffrn_ambient_temperature 150(2)
_diffrn_measured_fraction_theta_full 0.980
_diffrn_measured_fraction_theta_max 0.980
_diffrn_measurement_device_type 'Siemens/Bruker APEXII'
_diffrn_radiation_type MoK\a
_diffrn_radiation_wavelength 0.71073
_diffrn_reflns_av_R_equivalents 0.2306
_diffrn_reflns_av_unetI/netI 0.4812
_diffrn_reflns_Laue_measured_fraction_full 0.980
_diffrn_reflns_Laue_measured_fraction_max 0.980
_diffrn_reflns_limit_h_max 15
_diffrn_reflns_limit_h_min -13
_diffrn_reflns_limit_k_max 15
_diffrn_reflns_limit_k_min -14
_diffrn_reflns_limit_l_max 21
_diffrn_reflns_limit_l_min -21
_diffrn_reflns_number 18107
_diffrn_reflns_point_group_measured_fraction_full 0.980
_diffrn_reflns_point_group_measured_fraction_max 0.980
_diffrn_reflns_theta_full 24.997
_diffrn_reflns_theta_max 24.997
_diffrn_reflns_theta_min 1.874
_exptl_absorpt_coefficient_mu 0.161
_exptl_absorpt_correction_T_max 0.7456
_exptl_absorpt_correction_T_min 0.5617
_exptl_absorpt_correction_type multi-scan
_exptl_absorpt_process_details '(SADABS: Bruker; 2008)'
_exptl_crystal_colour yellow
_exptl_crystal_density_diffrn 1.168
_exptl_crystal_description block
_exptl_crystal_F_000 1032
_exptl_crystal_size_max .118
_exptl_crystal_size_mid .113
_exptl_crystal_size_min .087
_refine_diff_density_max 0.389
_refine_diff_density_min -0.454
_refine_diff_density_rms 0.094
_refine_ls_extinction_method none
_refine_ls_goodness_of_fit_ref 0.947
_refine_ls_hydrogen_treatment constr
_refine_ls_matrix_type full
_refine_ls_number_parameters 620
_refine_ls_number_reflns 9374
_refine_ls_number_restraints 0
_refine_ls_restrained_S_all 0.947
_refine_ls_R_factor_all 0.3317
_refine_ls_R_factor_gt 0.1097
_refine_ls_shift/su_max 0.000
_refine_ls_shift/su_mean 0.000
_refine_ls_structure_factor_coef Fsqd
_refine_ls_weighting_details 'w=1/[\s^2^(Fo^2^)+(0.0799P)^2^] where P=(Fo^2^+2Fc^2^)/3'
_refine_ls_weighting_scheme calc
_refine_ls_wR_factor_gt 0.1989
_refine_ls_wR_factor_ref 0.3029
_reflns_Friedel_coverage 0.000
_reflns_number_gt 2618
_reflns_number_total 9374
_reflns_threshold_expression 'I > 2\s(I)'
_cod_data_source_file c6dt02790c2.cif
_cod_data_source_block NG128_0m
_cod_depositor_comments
;
The following automatic conversions were performed:

'_exptl_absorpt_correction_type' value 'Multi-Scan' changed to
'multi-scan' according to
/usr/data/users/saulius/crontab/automatic-downloads/rss-feeds/RSC/lib/dictionaries/cif_core.dic
dictionary named 'cif_core.dic' version 2.4.2 from 2011-04-26.

Automatic conversion script
Id: cif_fix_values 4268 2015-11-12 08:31:59Z antanas 

 Adding full bibliography for 7040032--7040034.cif.
;
_cod_database_code 7040033
_shelx_shelxl_version_number 2014/7
_shelx_space_group_comment
;
The symmetry employed for this shelxl refinement is uniquely defined
by the following loop, which should always be used as a source of
symmetry information in preference to the above space-group names.
They are only intended as comments.
;

loop_
_space_group_symop_operation_xyz
'x, y, z'
'-x, -y, -z'

loop_
_atom_site_label
_atom_site_type_symbol
_atom_site_fract_x
_atom_site_fract_y
_atom_site_fract_z
_atom_site_U_iso_or_equiv
_atom_site_adp_type
_atom_site_occupancy
_atom_site_site_symmetry_order
_atom_site_calc_flag
_atom_site_refinement_flags_posn
_atom_site_refinement_flags_adp
S1 S 0.7200(2) 0.0847(2) 0.24854(15) 0.0292(7) Uani 1 1 d . .
P1 P 0.4827(2) 0.2546(2) 0.32233(16) 0.0269(8) Uani 1 1 d . .
P2 P 0.7420(2) 0.0039(2) 0.13942(16) 0.0274(7) Uani 1 1 d . .
N1 N 0.5854(6) 0.2660(6) 0.3741(5) 0.025(2) Uani 1 1 d . .
N2 N 0.4727(6) 0.1554(6) 0.3853(4) 0.021(2) Uani 1 1 d . .
N3 N 0.8028(7) 0.0708(6) 0.0804(5) 0.027(2) Uani 1 1 d . .
N4 N 0.8745(7) -0.1011(7) 0.1514(5) 0.029(2) Uani 1 1 d . .
N5 N 0.5357(7) 0.1958(7) 0.1732(5) 0.031(2) Uani 1 1 d . .
C1 C 0.5975(9) 0.2055(8) 0.4467(5) 0.027(3) Uani 1 1 d . .
H1A H 0.5436 0.2545 0.4856 0.033 Uiso 1 1 calc R U
H1B H 0.6776 0.1783 0.4628 0.033 Uiso 1 1 calc R U
C2 C 0.5677(8) 0.1072(8) 0.4333(6) 0.030(3) Uani 1 1 d . .
H2A H 0.6341 0.0454 0.4085 0.036 Uiso 1 1 calc R U
H2B H 0.5445 0.0782 0.4809 0.036 Uiso 1 1 calc R U
C3 C 0.9249(8) 0.0388(8) 0.0948(6) 0.028(3) Uani 1 1 d . .
H3A H 0.9316 0.0798 0.1376 0.034 Uiso 1 1 calc R U
H3B H 0.9670 0.0542 0.0501 0.034 Uiso 1 1 calc R U
C4 C 0.9719(9) -0.0876(8) 0.1131(6) 0.032(3) Uani 1 1 d . .
H4A H 0.9972 -0.1312 0.0667 0.039 Uiso 1 1 calc R U
H4B H 1.0379 -0.1119 0.1457 0.039 Uiso 1 1 calc R U
C9 C 0.5744(8) 0.1744(8) 0.2403(6) 0.029(3) Uani 1 1 d . .
C11 C 0.4161(10) 0.2586(9) 0.1637(6) 0.036(3) Uani 1 1 d . .
C12 C 0.3823(10) 0.3509(10) 0.1143(6) 0.043(3) Uani 1 1 d . .
H12 H 0.4386 0.3684 0.0855 0.051 Uiso 1 1 calc R U
C13 C 0.2643(12) 0.4176(11) 0.1077(8) 0.061(4) Uani 1 1 d . .
H13 H 0.2401 0.4839 0.0769 0.073 Uiso 1 1 calc R U
C14 C 0.1830(11) 0.3877(11) 0.1455(7) 0.052(4) Uani 1 1 d . .
H14 H 0.1030 0.4326 0.1401 0.063 Uiso 1 1 calc R U
C15 C 0.2175(10) 0.2934(10) 0.1910(7) 0.046(3) Uani 1 1 d . .
H15 H 0.1614 0.2719 0.2162 0.055 Uiso 1 1 calc R U
C16 C 0.3340(9) 0.2292(8) 0.2003(6) 0.033(3) Uani 1 1 d . .
H16 H 0.3574 0.1643 0.2324 0.040 Uiso 1 1 calc R U
C23 C 0.6176(8) 0.3583(8) 0.3676(6) 0.027(3) Uani 1 1 d . .
C24 C 0.5322(9) 0.4725(8) 0.3644(6) 0.030(3) Uani 1 1 d . .
C25 C 0.5716(10) 0.5560(8) 0.3544(6) 0.041(3) Uani 1 1 d . .
H25A H 0.5163 0.6315 0.3489 0.049 Uiso 1 1 calc R U
C26 C 0.6859(10) 0.5349(9) 0.3520(7) 0.050(4) Uani 1 1 d . .
H26A H 0.7095 0.5947 0.3468 0.060 Uiso 1 1 calc R U
C27 C 0.7682(9) 0.4231(9) 0.3573(7) 0.045(3) Uani 1 1 d . .
H27A H 0.8480 0.4078 0.3557 0.054 Uiso 1 1 calc R U
C28 C 0.7361(9) 0.3348(8) 0.3649(6) 0.030(3) Uani 1 1 d . .
C29 C 0.4042(8) 0.5028(8) 0.3712(6) 0.031(3) Uani 1 1 d . .
H29A H 0.3924 0.4341 0.3874 0.037 Uiso 1 1 calc R U
C30 C 0.3515(9) 0.5446(8) 0.2942(6) 0.043(3) Uani 1 1 d . .
H30A H 0.3913 0.4865 0.2573 0.064 Uiso 1 1 calc R U
H30B H 0.3610 0.6130 0.2782 0.064 Uiso 1 1 calc R U
H30C H 0.2690 0.5608 0.2986 0.064 Uiso 1 1 calc R U
C31 C 0.3438(9) 0.5918(8) 0.4292(6) 0.046(3) Uani 1 1 d . .
H31A H 0.2620 0.6057 0.4356 0.069 Uiso 1 1 calc R U
H31B H 0.3502 0.6614 0.4123 0.069 Uiso 1 1 calc R U
H31C H 0.3803 0.5659 0.4770 0.069 Uiso 1 1 calc R U
C32 C 0.8317(9) 0.2166(9) 0.3716(6) 0.036(3) Uani 1 1 d . .
H32 H 0.7963 0.1621 0.3682 0.044 Uiso 1 1 calc R U
C33 C 0.9272(9) 0.1928(9) 0.3077(6) 0.045(3) Uani 1 1 d . .
H33A H 0.8915 0.2122 0.2593 0.068 Uiso 1 1 calc R U
H33B H 0.9803 0.1131 0.3093 0.068 Uiso 1 1 calc R U
H33C H 0.9702 0.2382 0.3141 0.068 Uiso 1 1 calc R U
C34 C 0.8846(9) 0.1978(8) 0.4469(6) 0.041(3) Uani 1 1 d . .
H34A H 0.9513 0.1247 0.4481 0.061 Uiso 1 1 calc R U
H34B H 0.8269 0.1994 0.4867 0.061 Uiso 1 1 calc R U
H34C H 0.9099 0.2571 0.4545 0.061 Uiso 1 1 calc R U
C35 C 0.3847(8) 0.1162(8) 0.3869(6) 0.028(3) Uani 1 1 d . .
C36 C 0.4129(8) 0.0060(8) 0.3614(6) 0.028(3) Uani 1 1 d . .
C37 C 0.3312(8) -0.0354(9) 0.3703(6) 0.037(3) Uani 1 1 d . .
H37A H 0.3490 -0.1084 0.3535 0.044 Uiso 1 1 calc R U
C38 C 0.2234(10) 0.0261(10) 0.4031(6) 0.042(3) Uani 1 1 d . .
H38A H 0.1679 -0.0047 0.4095 0.050 Uiso 1 1 calc R U
C39 C 0.1958(9) 0.1333(9) 0.4270(6) 0.036(3) Uani 1 1 d . .
H39A H 0.1209 0.1751 0.4494 0.044 Uiso 1 1 calc R U
C40 C 0.2733(8) 0.1808(8) 0.4193(6) 0.029(3) Uani 1 1 d . .
C41 C 0.5286(8) -0.0612(8) 0.3231(6) 0.030(3) Uani 1 1 d . .
H41A H 0.5693 -0.0108 0.3132 0.035 Uiso 1 1 calc R U
C42 C 0.5198(9) -0.1047(9) 0.2497(6) 0.043(3) Uani 1 1 d . .
H42A H 0.4781 -0.0416 0.2158 0.065 Uiso 1 1 calc R U
H42B H 0.4778 -0.1525 0.2575 0.065 Uiso 1 1 calc R U
H42C H 0.5976 -0.1486 0.2277 0.065 Uiso 1 1 calc R U
C43 C 0.6027(9) -0.1585(8) 0.3726(6) 0.042(3) Uani 1 1 d . .
H43A H 0.6780 -0.2000 0.3465 0.063 Uiso 1 1 calc R U
H43B H 0.5640 -0.2086 0.3841 0.063 Uiso 1 1 calc R U
H43C H 0.6140 -0.1299 0.4193 0.063 Uiso 1 1 calc R U
C44 C 0.2398(9) 0.2998(8) 0.4448(6) 0.034(3) Uani 1 1 d . .
H44A H 0.3119 0.3083 0.4545 0.041 Uiso 1 1 calc R U
C45 C 0.1779(9) 0.3835(8) 0.3818(6) 0.044(3) Uani 1 1 d . .
H45A H 0.2304 0.3701 0.3370 0.065 Uiso 1 1 calc R U
H45B H 0.1548 0.4602 0.3981 0.065 Uiso 1 1 calc R U
H45C H 0.1090 0.3734 0.3702 0.065 Uiso 1 1 calc R U
C46 C 0.1594(9) 0.3311(9) 0.5143(6) 0.044(3) Uani 1 1 d . .
H46A H 0.1908 0.2731 0.5535 0.066 Uiso 1 1 calc R U
H46B H 0.0830 0.3375 0.5025 0.066 Uiso 1 1 calc R U
H46C H 0.1523 0.4031 0.5318 0.066 Uiso 1 1 calc R U
C47 C 0.7422(9) 0.1607(9) 0.0272(6) 0.035(3) Uani 1 1 d . .
C48 C 0.7181(9) 0.2723(9) 0.0452(6) 0.037(3) Uani 1 1 d . .
C49 C 0.6625(10) 0.3539(10) -0.0090(7) 0.056(4) Uani 1 1 d . .
H49A H 0.6474 0.4296 -0.0007 0.067 Uiso 1 1 calc R U
C50 C 0.6290(12) 0.3295(11) -0.0733(8) 0.071(5) Uani 1 1 d . .
H50A H 0.5878 0.3881 -0.1078 0.086 Uiso 1 1 calc R U
C51 C 0.6546(10) 0.2203(11) -0.0885(7) 0.054(4) Uani 1 1 d . .
H51A H 0.6313 0.2040 -0.1338 0.065 Uiso 1 1 calc R U
C52 C 0.7134(8) 0.1338(9) -0.0396(6) 0.033(3) Uani 1 1 d . .
C53 C 0.7519(9) 0.3028(9) 0.1153(6) 0.036(3) Uani 1 1 d . .
H53A H 0.7723 0.2368 0.1510 0.044 Uiso 1 1 calc R U
C54 C 0.6566(9) 0.4028(8) 0.1538(6) 0.044(3) Uani 1 1 d . .
H54A H 0.5849 0.3919 0.1586 0.066 Uiso 1 1 calc R U
H54B H 0.6440 0.4714 0.1239 0.066 Uiso 1 1 calc R U
H54C H 0.6795 0.4096 0.2036 0.066 Uiso 1 1 calc R U
C55 C 0.8594(10) 0.3275(9) 0.1012(6) 0.050(4) Uani 1 1 d . .
H55A H 0.9240 0.2610 0.0810 0.075 Uiso 1 1 calc R U
H55B H 0.8800 0.3464 0.1485 0.075 Uiso 1 1 calc R U
H55C H 0.8426 0.3906 0.0653 0.075 Uiso 1 1 calc R U
C56 C 0.7384(10) 0.0125(9) -0.0571(6) 0.042(3) Uani 1 1 d . .
H56A H 0.7973 -0.0388 -0.0225 0.050 Uiso 1 1 calc R U
C57 C 0.7868(9) -0.0171(10) -0.1381(6) 0.048(3) Uani 1 1 d . .
H57A H 0.8577 -0.0052 -0.1468 0.057 Uiso 1 1 calc R U
H57B H 0.7293 0.0310 -0.1729 0.057 Uiso 1 1 calc R U
H57C H 0.8043 -0.0958 -0.1462 0.057 Uiso 1 1 calc R U
C58 C 0.6285(10) -0.0062(11) -0.0426(7) 0.061(4) Uani 1 1 d . .
H58A H 0.6013 0.0076 0.0101 0.091 Uiso 1 1 calc R U
H58B H 0.6449 -0.0838 -0.0538 0.091 Uiso 1 1 calc R U
H58C H 0.5687 0.0453 -0.0748 0.091 Uiso 1 1 calc R U
C59 C 0.8934(8) -0.2022(8) 0.1954(6) 0.025(3) Uani 1 1 d . .
C60 C 0.9476(8) -0.2219(8) 0.2614(6) 0.028(3) Uani 1 1 d . .
C61 C 0.9688(9) -0.3229(9) 0.3010(6) 0.041(3) Uani 1 1 d . .
H61A H 1.0087 -0.3391 0.3459 0.050 Uiso 1 1 calc R U
C62 C 0.9330(10) -0.3983(9) 0.2759(7) 0.044(3) Uani 1 1 d . .
H62A H 0.9466 -0.4657 0.3041 0.052 Uiso 1 1 calc R U
C63 C 0.8776(9) -0.3779(9) 0.2105(7) 0.046(3) Uani 1 1 d . .
H63A H 0.8511 -0.4304 0.1947 0.055 Uiso 1 1 calc R U
C64 C 0.8591(9) -0.2804(8) 0.1664(6) 0.029(3) Uani 1 1 d . .
C65 C 0.9819(8) -0.1369(8) 0.2935(6) 0.032(3) Uani 1 1 d . .
H65A H 0.9503 -0.0670 0.2614 0.039 Uiso 1 1 calc R U
C66 C 0.9293(10) -0.1058(8) 0.3744(6) 0.045(3) Uani 1 1 d . .
H66A H 0.8451 -0.0800 0.3751 0.067 Uiso 1 1 calc R U
H66B H 0.9476 -0.0457 0.3913 0.067 Uiso 1 1 calc R U
H66C H 0.9620 -0.1718 0.4078 0.067 Uiso 1 1 calc R U
C67 C 1.1135(9) -0.1758(9) 0.2930(6) 0.048(3) Uani 1 1 d . .
H67A H 1.1480 -0.2007 0.2429 0.073 Uiso 1 1 calc R U
H67B H 1.1458 -0.2380 0.3294 0.073 Uiso 1 1 calc R U
H67C H 1.1307 -0.1133 0.3065 0.073 Uiso 1 1 calc R U
C68 C 0.8090(11) -0.2686(9) 0.0924(7) 0.049(4) Uani 1 1 d . .
H68A H 0.7754 -0.1866 0.0792 0.059 Uiso 1 1 calc R U
C69 C 0.9004(13) -0.3234(15) 0.0328(8) 0.109(7) Uani 1 1 d . .
H69A H 0.8674 -0.3015 -0.0164 0.131 Uiso 1 1 calc R U
H69B H 0.9307 -0.4051 0.0398 0.131 Uiso 1 1 calc R U
H69C H 0.9633 -0.2997 0.0355 0.131 Uiso 1 1 calc R U
C70 C 0.7107(10) -0.3052(10) 0.0886(7) 0.066(4) Uani 1 1 d . .
H70A H 0.6537 -0.2734 0.1303 0.098 Uiso 1 1 calc R U
H70B H 0.7418 -0.3872 0.0919 0.098 Uiso 1 1 calc R U
H70C H 0.6735 -0.2783 0.0410 0.098 Uiso 1 1 calc R U

loop_
_atom_site_aniso_label
_atom_site_aniso_U_11
_atom_site_aniso_U_22
_atom_site_aniso_U_33
_atom_site_aniso_U_23
_atom_site_aniso_U_13
_atom_site_aniso_U_12
S1 0.0296(16) 0.0233(16) 0.0324(18) -0.0016(13) -0.0026(13) -0.0087(13)
P1 0.0300(17) 0.0216(16) 0.0297(18) -0.0024(14) -0.0040(14) -0.0110(13)
P2 0.0342(17) 0.0202(16) 0.0281(18) 0.0022(13) -0.0027(14) -0.0119(14)
N1 0.031(5) 0.016(5) 0.031(6) 0.006(4) -0.009(4) -0.013(4)
N2 0.021(5) 0.021(5) 0.019(5) 0.004(4) -0.003(4) -0.007(4)
N3 0.028(5) 0.024(5) 0.031(6) 0.002(4) 0.003(4) -0.015(4)
N4 0.029(5) 0.028(5) 0.032(6) -0.003(4) -0.001(4) -0.012(4)
N5 0.034(6) 0.027(5) 0.026(6) 0.000(4) -0.001(4) -0.008(4)
C1 0.040(7) 0.021(6) 0.026(7) 0.006(5) -0.010(5) -0.017(5)
C2 0.041(7) 0.035(7) 0.022(6) 0.007(5) -0.010(5) -0.024(6)
C3 0.033(6) 0.020(6) 0.036(7) -0.006(5) 0.007(5) -0.016(5)
C4 0.033(7) 0.030(7) 0.030(7) -0.001(5) -0.003(5) -0.009(6)
C9 0.023(6) 0.024(6) 0.035(7) 0.001(5) -0.006(5) -0.005(5)
C11 0.041(8) 0.029(7) 0.030(7) 0.002(6) -0.006(6) -0.009(6)
C12 0.043(8) 0.055(9) 0.035(8) 0.000(7) -0.011(6) -0.023(7)
C13 0.065(10) 0.048(9) 0.059(10) 0.003(7) -0.027(8) -0.010(8)
C14 0.041(8) 0.050(9) 0.050(10) -0.010(7) -0.023(7) 0.002(7)
C15 0.046(8) 0.053(9) 0.044(8) 0.000(7) -0.015(6) -0.025(7)
C16 0.039(7) 0.024(6) 0.036(8) -0.004(5) -0.008(6) -0.011(6)
C23 0.031(7) 0.024(6) 0.030(7) -0.001(5) 0.003(5) -0.017(5)
C24 0.032(7) 0.024(6) 0.032(7) -0.003(5) 0.003(5) -0.010(5)
C25 0.050(8) 0.008(6) 0.065(9) -0.002(6) -0.001(7) -0.012(6)
C26 0.051(8) 0.020(7) 0.082(10) 0.012(6) -0.003(7) -0.019(6)
C27 0.033(7) 0.030(7) 0.071(10) -0.004(6) 0.003(6) -0.013(6)
C28 0.030(7) 0.018(6) 0.047(8) -0.004(5) -0.001(6) -0.013(5)
C29 0.034(7) 0.023(6) 0.035(7) -0.005(5) -0.007(6) -0.008(5)
C30 0.053(8) 0.021(6) 0.052(8) -0.004(6) -0.005(6) -0.013(6)
C31 0.062(8) 0.032(7) 0.033(8) -0.003(6) -0.003(6) -0.009(6)
C32 0.035(7) 0.034(7) 0.035(7) -0.017(6) -0.007(6) -0.008(6)
C33 0.032(7) 0.045(8) 0.052(8) -0.013(6) 0.001(6) -0.009(6)
C34 0.033(7) 0.030(7) 0.063(9) -0.001(6) -0.008(6) -0.015(6)
C35 0.023(6) 0.032(7) 0.026(7) 0.003(5) -0.002(5) -0.010(5)
C36 0.020(6) 0.019(6) 0.040(7) 0.001(5) -0.009(5) -0.001(5)
C37 0.018(6) 0.047(8) 0.048(8) 0.001(6) 0.005(6) -0.018(6)
C38 0.047(8) 0.052(8) 0.035(8) 0.007(6) -0.005(6) -0.030(7)
C39 0.029(6) 0.038(7) 0.048(8) -0.009(6) 0.008(6) -0.021(6)
C40 0.025(6) 0.036(7) 0.031(7) -0.002(5) 0.003(5) -0.017(6)
C41 0.040(7) 0.025(6) 0.030(7) 0.005(5) -0.002(5) -0.020(6)
C42 0.053(8) 0.035(7) 0.041(8) 0.001(6) -0.010(6) -0.017(6)
C43 0.044(7) 0.026(7) 0.051(8) 0.005(6) -0.006(6) -0.009(6)
C44 0.040(7) 0.031(7) 0.030(7) -0.012(6) -0.005(6) -0.012(6)
C45 0.041(7) 0.026(7) 0.049(8) 0.006(6) 0.003(6) -0.001(6)
C46 0.041(7) 0.043(8) 0.046(8) -0.015(6) -0.001(6) -0.014(6)
C47 0.034(7) 0.044(8) 0.024(7) 0.005(6) -0.001(5) -0.016(6)
C48 0.053(8) 0.020(6) 0.037(8) 0.014(6) -0.003(6) -0.014(6)
C49 0.079(10) 0.030(8) 0.048(9) 0.010(7) -0.009(8) -0.014(7)
C50 0.101(12) 0.036(9) 0.056(11) 0.017(7) -0.023(9) -0.008(8)
C51 0.068(9) 0.056(9) 0.036(8) 0.009(7) -0.027(7) -0.022(8)
C52 0.025(6) 0.043(7) 0.031(7) 0.012(6) -0.011(5) -0.015(6)
C53 0.041(7) 0.029(7) 0.038(8) 0.014(6) -0.010(6) -0.015(6)
C54 0.061(8) 0.019(6) 0.050(8) 0.003(6) 0.014(6) -0.017(6)
C55 0.061(9) 0.034(7) 0.047(8) 0.002(6) -0.006(7) -0.012(7)
C56 0.061(8) 0.038(7) 0.033(8) -0.004(6) -0.015(6) -0.025(6)
C57 0.045(8) 0.066(9) 0.047(8) 0.001(7) -0.006(6) -0.036(7)
C58 0.073(9) 0.083(11) 0.051(9) 0.000(8) -0.009(7) -0.056(9)
C59 0.032(6) 0.013(6) 0.030(7) 0.004(5) 0.003(5) -0.010(5)
C60 0.034(6) 0.019(6) 0.029(7) 0.000(5) -0.009(5) -0.008(5)
C61 0.057(8) 0.029(7) 0.022(7) 0.011(6) 0.000(6) -0.005(6)
C62 0.067(9) 0.016(6) 0.044(8) 0.009(6) -0.018(7) -0.012(6)
C63 0.053(8) 0.028(7) 0.061(10) -0.015(7) -0.003(7) -0.021(6)
C64 0.037(7) 0.022(6) 0.029(7) 0.001(5) -0.008(5) -0.013(5)
C65 0.036(7) 0.028(6) 0.031(7) 0.006(5) -0.020(6) -0.009(5)
C66 0.071(9) 0.025(7) 0.037(8) 0.009(6) -0.014(7) -0.017(6)
C67 0.055(8) 0.046(8) 0.054(9) 0.014(6) -0.019(7) -0.029(7)
C68 0.078(10) 0.029(7) 0.044(9) 0.004(6) -0.012(8) -0.025(7)
C69 0.118(14) 0.20(2) 0.058(11) -0.031(12) 0.008(10) -0.118(15)
C70 0.066(9) 0.067(10) 0.066(10) -0.021(8) 0.013(8) -0.030(8)

loop_
_atom_type_symbol
_atom_type_description
_atom_type_scat_dispersion_real
_atom_type_scat_dispersion_imag
_atom_type_scat_source
C C 0.0033 0.0016 'International Tables Vol C Tables 4.2.6.8 and 6.1.1.4'
H H 0.0000 0.0000 'International Tables Vol C Tables 4.2.6.8 and 6.1.1.4'
N N 0.0061 0.0033 'International Tables Vol C Tables 4.2.6.8 and 6.1.1.4'
P P 0.1023 0.0942 'International Tables Vol C Tables 4.2.6.8 and 6.1.1.4'
S S 0.1246 0.1234 'International Tables Vol C Tables 4.2.6.8 and 6.1.1.4'

loop_
_geom_angle_atom_site_label_1
_geom_angle_atom_site_label_2
_geom_angle_atom_site_label_3
_geom_angle
C9 S1 P2 95.5(4)
N2 P1 N1 90.0(4)
N2 P1 C9 105.5(4)
N1 P1 C9 101.2(4)
N3 P2 N4 89.7(4)
N3 P2 S1 104.5(3)
N4 P2 S1 97.6(3)
C23 N1 C1 117.8(8)
C23 N1 P1 124.2(7)
C1 N1 P1 112.5(6)
C35 N2 C2 121.6(8)
C35 N2 P1 124.1(6)
C2 N2 P1 114.0(7)
C47 N3 C3 121.6(9)
C47 N3 P2 125.8(7)
C3 N3 P2 112.1(6)
C59 N4 C4 119.7(8)
C59 N4 P2 123.6(7)
C4 N4 P2 116.7(7)
C9 N5 C11 120.0(8)
N1 C1 C2 104.9(8)
N1 C1 H1A 110.8
C2 C1 H1A 110.8
N1 C1 H1B 110.8
C2 C1 H1B 110.8
H1A C1 H1B 108.8
N2 C2 C1 103.3(8)
N2 C2 H2A 111.1
C1 C2 H2A 111.1
N2 C2 H2B 111.1
C1 C2 H2B 111.1
H2A C2 H2B 109.1
N3 C3 C4 103.9(8)
N3 C3 H3A 111.0
C4 C3 H3A 111.0
N3 C3 H3B 111.0
C4 C3 H3B 111.0
H3A C3 H3B 109.0
N4 C4 C3 103.8(8)
N4 C4 H4A 111.0
C3 C4 H4A 111.0
N4 C4 H4B 111.0
C3 C4 H4B 111.0
H4A C4 H4B 109.0
N5 C9 S1 117.6(8)
N5 C9 P1 120.6(7)
S1 C9 P1 121.2(6)
C16 C11 C12 119.8(11)
C16 C11 N5 121.9(11)
C12 C11 N5 118.4(11)
C11 C12 C13 119.0(12)
C11 C12 H12 120.5
C13 C12 H12 120.5
C14 C13 C12 120.3(13)
C14 C13 H13 119.8
C12 C13 H13 119.8
C15 C14 C13 120.0(12)
C15 C14 H14 120.0
C13 C14 H14 120.0
C14 C15 C16 120.1(13)
C14 C15 H15 119.9
C16 C15 H15 119.9
C11 C16 C15 120.6(11)
C11 C16 H16 119.7
C15 C16 H16 119.7
C28 C23 N1 118.2(9)
C28 C23 C24 120.2(9)
N1 C23 C24 121.6(9)
C25 C24 C23 117.5(9)
C25 C24 C29 120.0(9)
C23 C24 C29 122.5(9)
C26 C25 C24 123.1(10)
C26 C25 H25A 118.5
C24 C25 H25A 118.5
C25 C26 C27 118.7(10)
C25 C26 H26A 120.7
C27 C26 H26A 120.7
C28 C27 C26 121.8(10)
C28 C27 H27A 119.1
C26 C27 H27A 119.1
C27 C28 C23 118.6(9)
C27 C28 C32 117.9(9)
C23 C28 C32 123.5(9)
C24 C29 C31 110.9(9)
C24 C29 C30 109.9(9)
C31 C29 C30 110.2(8)
C24 C29 H29A 108.6
C31 C29 H29A 108.6
C30 C29 H29A 108.6
C29 C30 H30A 109.5
C29 C30 H30B 109.5
H30A C30 H30B 109.5
C29 C30 H30C 109.5
H30A C30 H30C 109.5
H30B C30 H30C 109.5
C29 C31 H31A 109.5
C29 C31 H31B 109.5
H31A C31 H31B 109.5
C29 C31 H31C 109.5
H31A C31 H31C 109.5
H31B C31 H31C 109.5
C34 C32 C28 110.5(8)
C34 C32 C33 109.9(8)
C28 C32 C33 111.9(9)
C34 C32 H32 108.1
C28 C32 H32 108.1
C33 C32 H32 108.1
C32 C33 H33A 109.5
C32 C33 H33B 109.5
H33A C33 H33B 109.5
C32 C33 H33C 109.5
H33A C33 H33C 109.5
H33B C33 H33C 109.5
C32 C34 H34A 109.5
C32 C34 H34B 109.5
H34A C34 H34B 109.5
C32 C34 H34C 109.5
H34A C34 H34C 109.5
H34B C34 H34C 109.5
C40 C35 N2 120.4(9)
C40 C35 C36 120.2(10)
N2 C35 C36 119.1(8)
C37 C36 C35 118.7(9)
C37 C36 C41 120.4(9)
C35 C36 C41 120.9(10)
C36 C37 C38 121.3(11)
C36 C37 H37A 119.3
C38 C37 H37A 119.3
C37 C38 C39 119.9(11)
C37 C38 H38A 120.1
C39 C38 H38A 120.1
C40 C39 C38 122.0(10)
C40 C39 H39A 119.0
C38 C39 H39A 119.0
C39 C40 C35 117.9(9)
C39 C40 C44 120.8(9)
C35 C40 C44 121.3(10)
C42 C41 C36 113.1(8)
C42 C41 C43 109.1(8)
C36 C41 C43 111.3(9)
C42 C41 H41A 107.7
C36 C41 H41A 107.7
C43 C41 H41A 107.7
C41 C42 H42A 109.5
C41 C42 H42B 109.5
H42A C42 H42B 109.5
C41 C42 H42C 109.5
H42A C42 H42C 109.5
H42B C42 H42C 109.5
C41 C43 H43A 109.5
C41 C43 H43B 109.5
H43A C43 H43B 109.5
C41 C43 H43C 109.5
H43A C43 H43C 109.5
H43B C43 H43C 109.5
C46 C44 C40 114.4(10)
C46 C44 C45 107.2(9)
C40 C44 C45 108.9(8)
C46 C44 H44A 108.7
C40 C44 H44A 108.7
C45 C44 H44A 108.7
C44 C45 H45A 109.5
C44 C45 H45B 109.5
H45A C45 H45B 109.5
C44 C45 H45C 109.5
H45A C45 H45C 109.5
H45B C45 H45C 109.5
C44 C46 H46A 109.5
C44 C46 H46B 109.5
H46A C46 H46B 109.5
C44 C46 H46C 109.5
H46A C46 H46C 109.5
H46B C46 H46C 109.5
C52 C47 C48 122.7(10)
C52 C47 N3 118.9(10)
C48 C47 N3 118.4(9)
C49 C48 C47 115.4(11)
C49 C48 C53 121.0(10)
C47 C48 C53 123.7(9)
C50 C49 C48 122.7(12)
C50 C49 H49A 118.6
C48 C49 H49A 118.6
C49 C50 C51 119.8(12)
C49 C50 H50A 120.1
C51 C50 H50A 120.1
C50 C51 C52 121.5(12)
C50 C51 H51A 119.3
C52 C51 H51A 119.3
C51 C52 C47 117.8(11)
C51 C52 C56 120.4(10)
C47 C52 C56 121.6(10)
C48 C53 C54 114.0(8)
C48 C53 C55 111.4(9)
C54 C53 C55 108.4(9)
C48 C53 H53A 107.6
C54 C53 H53A 107.6
C55 C53 H53A 107.6
C53 C54 H54A 109.5
C53 C54 H54B 109.5
H54A C54 H54B 109.5
C53 C54 H54C 109.5
H54A C54 H54C 109.5
H54B C54 H54C 109.5
C53 C55 H55A 109.5
C53 C55 H55B 109.5
H55A C55 H55B 109.5
C53 C55 H55C 109.5
H55A C55 H55C 109.5
H55B C55 H55C 109.5
C58 C56 C52 109.8(9)
C58 C56 C57 110.0(9)
C52 C56 C57 112.2(10)
C58 C56 H56A 108.2
C52 C56 H56A 108.2
C57 C56 H56A 108.2
C56 C57 H57A 109.5
C56 C57 H57B 109.5
H57A C57 H57B 109.5
C56 C57 H57C 109.5
H57A C57 H57C 109.5
H57B C57 H57C 109.5
C56 C58 H58A 109.5
C56 C58 H58B 109.5
H58A C58 H58B 109.5
C56 C58 H58C 109.5
H58A C58 H58C 109.5
H58B C58 H58C 109.5
C60 C59 C64 122.1(10)
C60 C59 N4 120.0(9)
C64 C59 N4 117.8(9)
C59 C60 C61 118.4(9)
C59 C60 C65 122.2(10)
C61 C60 C65 119.3(9)
C62 C61 C60 120.9(10)
C62 C61 H61A 119.6
C60 C61 H61A 119.6
C61 C62 C63 120.6(11)
C61 C62 H62A 119.7
C63 C62 H62A 119.7
C62 C63 C64 121.0(10)
C62 C63 H63A 119.5
C64 C63 H63A 119.5
C63 C64 C59 116.8(9)
C63 C64 C68 118.4(9)
C59 C64 C68 124.8(10)
C60 C65 C67 113.0(8)
C60 C65 C66 112.1(10)
C67 C65 C66 109.0(8)
C60 C65 H65A 107.5
C67 C65 H65A 107.5
C66 C65 H65A 107.5
C65 C66 H66A 109.5
C65 C66 H66B 109.5
H66A C66 H66B 109.5
C65 C66 H66C 109.5
H66A C66 H66C 109.5
H66B C66 H66C 109.5
C65 C67 H67A 109.5
C65 C67 H67B 109.5
H67A C67 H67B 109.5
C65 C67 H67C 109.5
H67A C67 H67C 109.5
H67B C67 H67C 109.5
C64 C68 C69 111.5(11)
C64 C68 C70 116.9(11)
C69 C68 C70 109.8(10)
C64 C68 H68A 105.9
C69 C68 H68A 105.9
C70 C68 H68A 105.9
C68 C69 H69A 109.5
C68 C69 H69B 109.5
H69A C69 H69B 109.5
C68 C69 H69C 109.5
H69A C69 H69C 109.5
H69B C69 H69C 109.5
C68 C70 H70A 109.5
C68 C70 H70B 109.5
H70A C70 H70B 109.5
C68 C70 H70C 109.5
H70A C70 H70C 109.5
H70B C70 H70C 109.5

loop_
_geom_bond_atom_site_label_1
_geom_bond_atom_site_label_2
_geom_bond_distance
S1 C9 1.744(9)
S1 P2 2.220(4)
P1 N2 1.713(8)
P1 N1 1.721(8)
P1 C9 1.876(10)
P2 N3 1.683(9)
P2 N4 1.693(8)
N1 C23 1.431(12)
N1 C1 1.468(12)
N2 C35 1.416(12)
N2 C2 1.435(11)
N3 C47 1.455(12)
N3 C3 1.471(11)
N4 C59 1.443(12)
N4 C4 1.445(12)
N5 C9 1.303(11)
N5 C11 1.415(12)
C1 C2 1.527(13)
C1 H1A 0.9900
C1 H1B 0.9900
C2 H2A 0.9900
C2 H2B 0.9900
C3 C4 1.534(13)
C3 H3A 0.9900
C3 H3B 0.9900
C4 H4A 0.9900
C4 H4B 0.9900
C11 C16 1.372(15)
C11 C12 1.392(15)
C12 C13 1.397(15)
C12 H12 0.9500
C13 C14 1.376(17)
C13 H13 0.9500
C14 C15 1.369(16)
C14 H14 0.9500
C15 C16 1.384(13)
C15 H15 0.9500
C16 H16 0.9500
C23 C28 1.407(13)
C23 C24 1.437(12)
C24 C25 1.383(14)
C24 C29 1.506(13)
C25 C26 1.363(14)
C25 H25A 0.9500
C26 C27 1.405(13)
C26 H26A 0.9500
C27 C28 1.380(14)
C27 H27A 0.9500
C28 C32 1.524(12)
C29 C31 1.517(12)
C29 C30 1.547(13)
C29 H29A 1.0000
C30 H30A 0.9800
C30 H30B 0.9800
C30 H30C 0.9800
C31 H31A 0.9800
C31 H31B 0.9800
C31 H31C 0.9800
C32 C34 1.514(13)
C32 C33 1.551(14)
C32 H32 1.0000
C33 H33A 0.9800
C33 H33B 0.9800
C33 H33C 0.9800
C34 H34A 0.9800
C34 H34B 0.9800
C34 H34C 0.9800
C35 C40 1.412(12)
C35 C36 1.430(13)
C36 C37 1.361(14)
C36 C41 1.499(13)
C37 C38 1.374(13)
C37 H37A 0.9500
C38 C39 1.385(13)
C38 H38A 0.9500
C39 C40 1.368(13)
C39 H39A 0.9500
C40 C44 1.526(13)
C41 C42 1.493(12)
C41 C43 1.515(13)
C41 H41A 1.0000
C42 H42A 0.9800
C42 H42B 0.9800
C42 H42C 0.9800
C43 H43A 0.9800
C43 H43B 0.9800
C43 H43C 0.9800
C44 C46 1.510(14)
C44 C45 1.539(13)
C44 H44A 1.0000
C45 H45A 0.9800
C45 H45B 0.9800
C45 H45C 0.9800
C46 H46A 0.9800
C46 H46B 0.9800
C46 H46C 0.9800
C47 C52 1.385(13)
C47 C48 1.418(14)
C48 C49 1.393(14)
C48 C53 1.485(13)
C49 C50 1.357(15)
C49 H49A 0.9500
C50 C51 1.370(16)
C50 H50A 0.9500
C51 C52 1.375(14)
C51 H51A 0.9500
C52 C56 1.534(14)
C53 C54 1.521(13)
C53 C55 1.535(14)
C53 H53A 1.0000
C54 H54A 0.9800
C54 H54B 0.9800
C54 H54C 0.9800
C55 H55A 0.9800
C55 H55B 0.9800
C55 H55C 0.9800
C56 C58 1.522(15)
C56 C57 1.538(14)
C56 H56A 1.0000
C57 H57A 0.9800
C57 H57B 0.9800
C57 H57C 0.9800
C58 H58A 0.9800
C58 H58B 0.9800
C58 H58C 0.9800
C59 C60 1.371(12)
C59 C64 1.410(13)
C60 C61 1.400(14)
C60 C65 1.512(13)
C61 C62 1.362(14)
C61 H61A 0.9500
C62 C63 1.368(13)
C62 H62A 0.9500
C63 C64 1.407(14)
C63 H63A 0.9500
C64 C68 1.487(13)
C65 C67 1.535(13)
C65 C66 1.551(13)
C65 H65A 1.0000
C66 H66A 0.9800
C66 H66B 0.9800
C66 H66C 0.9800
C67 H67A 0.9800
C67 H67B 0.9800
C67 H67C 0.9800
C68 C69 1.488(16)
C68 C70 1.526(15)
C68 H68A 1.0000
C69 H69A 0.9800
C69 H69B 0.9800
C69 H69C 0.9800
C70 H70A 0.9800
C70 H70B 0.9800
C70 H70C 0.9800

loop_
_geom_torsion_atom_site_label_1
_geom_torsion_atom_site_label_2
_geom_torsion_atom_site_label_3
_geom_torsion_atom_site_label_4
_geom_torsion
N2 P1 N1 C23 -162.3(8)
C9 P1 N1 C23 91.9(8)
N2 P1 N1 C1 -9.3(6)
C9 P1 N1 C1 -115.1(7)
N1 P1 N2 C35 168.4(7)
C9 P1 N2 C35 -90.0(8)
N1 P1 N2 C2 -16.7(7)
C9 P1 N2 C2 84.9(7)
N4 P2 N3 C47 162.6(8)
S1 P2 N3 C47 -99.6(8)
N4 P2 N3 C3 -24.9(6)
S1 P2 N3 C3 72.9(6)
N3 P2 N4 C59 -175.8(8)
S1 P2 N4 C59 79.6(7)
N3 P2 N4 C4 2.3(7)
S1 P2 N4 C4 -102.2(6)
C23 N1 C1 C2 -174.9(8)
P1 N1 C1 C2 30.2(9)
C35 N2 C2 C1 -149.3(8)
P1 N2 C2 C1 35.7(9)
N1 C1 C2 N2 -39.4(10)
C47 N3 C3 C4 -148.2(9)
P2 N3 C3 C4 39.0(9)
C59 N4 C4 C3 -162.8(8)
P2 N4 C4 C3 18.9(9)
N3 C3 C4 N4 -33.9(9)
C11 N5 C9 S1 173.5(8)
C11 N5 C9 P1 -15.7(14)
P2 S1 C9 N5 -21.3(9)
P2 S1 C9 P1 168.0(6)
N2 P1 C9 N5 123.4(9)
N1 P1 C9 N5 -143.4(9)
N2 P1 C9 S1 -66.1(7)
N1 P1 C9 S1 27.0(8)
C9 N5 C11 C16 -53.1(15)
C9 N5 C11 C12 128.4(11)
C16 C11 C12 C13 5.2(16)
N5 C11 C12 C13 -176.2(9)
C11 C12 C13 C14 -4.5(17)
C12 C13 C14 C15 1.2(18)
C13 C14 C15 C16 1.4(17)
C12 C11 C16 C15 -2.7(16)
N5 C11 C16 C15 178.8(9)
C14 C15 C16 C11 -0.7(16)
C1 N1 C23 C28 73.0(12)
P1 N1 C23 C28 -135.3(8)
C1 N1 C23 C24 -106.5(10)
P1 N1 C23 C24 45.2(13)
C28 C23 C24 C25 3.6(15)
N1 C23 C24 C25 -176.9(10)
C28 C23 C24 C29 -176.7(10)
N1 C23 C24 C29 2.9(14)
C23 C24 C25 C26 -4.0(17)
C29 C24 C25 C26 176.3(10)
C24 C25 C26 C27 2.3(18)
C25 C26 C27 C28 0.0(18)
C26 C27 C28 C23 -0.2(17)
C26 C27 C28 C32 -179.0(10)
N1 C23 C28 C27 178.9(10)
C24 C23 C28 C27 -1.6(15)
N1 C23 C28 C32 -2.4(15)
C24 C23 C28 C32 177.1(9)
C25 C24 C29 C31 -50.5(14)
C23 C24 C29 C31 129.7(10)
C25 C24 C29 C30 71.6(12)
C23 C24 C29 C30 -108.1(11)
C27 C28 C32 C34 71.1(13)
C23 C28 C32 C34 -107.6(12)
C27 C28 C32 C33 -51.8(13)
C23 C28 C32 C33 129.5(11)
C2 N2 C35 C40 106.8(11)
P1 N2 C35 C40 -78.6(11)
C2 N2 C35 C36 -67.7(12)
P1 N2 C35 C36 106.9(9)
C40 C35 C36 C37 -1.2(15)
N2 C35 C36 C37 173.3(9)
C40 C35 C36 C41 176.6(9)
N2 C35 C36 C41 -8.9(14)
C35 C36 C37 C38 -0.1(16)
C41 C36 C37 C38 -178.0(9)
C36 C37 C38 C39 0.9(17)
C37 C38 C39 C40 -0.3(17)
C38 C39 C40 C35 -1.0(16)
C38 C39 C40 C44 178.9(10)
N2 C35 C40 C39 -172.7(10)
C36 C35 C40 C39 1.7(15)
N2 C35 C40 C44 7.4(15)
C36 C35 C40 C44 -178.2(9)
C37 C36 C41 C42 50.0(13)
C35 C36 C41 C42 -127.7(10)
C37 C36 C41 C43 -73.2(12)
C35 C36 C41 C43 109.0(11)
C39 C40 C44 C46 35.3(14)
C35 C40 C44 C46 -144.7(10)
C39 C40 C44 C45 -84.5(13)
C35 C40 C44 C45 95.4(11)
C3 N3 C47 C52 109.4(11)
P2 N3 C47 C52 -78.8(12)
C3 N3 C47 C48 -68.8(13)
P2 N3 C47 C48 103.0(11)
C52 C47 C48 C49 0.4(17)
N3 C47 C48 C49 178.5(10)
C52 C47 C48 C53 -177.8(10)
N3 C47 C48 C53 0.4(16)
C47 C48 C49 C50 2.7(19)
C53 C48 C49 C50 -179.2(12)
C48 C49 C50 C51 -3(2)
C49 C50 C51 C52 0(2)
C50 C51 C52 C47 2.4(19)
C50 C51 C52 C56 178.5(13)
C48 C47 C52 C51 -2.8(17)
N3 C47 C52 C51 179.1(10)
C48 C47 C52 C56 -178.8(11)
N3 C47 C52 C56 3.1(15)
C49 C48 C53 C54 47.2(15)
C47 C48 C53 C54 -134.7(11)
C49 C48 C53 C55 -75.7(13)
C47 C48 C53 C55 102.3(13)
C51 C52 C56 C58 -75.8(14)
C47 C52 C56 C58 100.1(12)
C51 C52 C56 C57 46.9(15)
C47 C52 C56 C57 -137.3(10)
C4 N4 C59 C60 70.2(12)
P2 N4 C59 C60 -111.7(9)
C4 N4 C59 C64 -107.0(10)
P2 N4 C59 C64 71.1(11)
C64 C59 C60 C61 -0.3(15)
N4 C59 C60 C61 -177.4(9)
C64 C59 C60 C65 -178.5(9)
N4 C59 C60 C65 4.4(15)
C59 C60 C61 C62 -2.2(16)
C65 C60 C61 C62 176.1(10)
C60 C61 C62 C63 1.4(17)
C61 C62 C63 C64 1.9(17)
C62 C63 C64 C59 -4.1(16)
C62 C63 C64 C68 174.0(10)
C60 C59 C64 C63 3.3(15)
N4 C59 C64 C63 -179.6(9)
C60 C59 C64 C68 -174.6(10)
N4 C59 C64 C68 2.5(15)
C59 C60 C65 C67 -112.6(11)
C61 C60 C65 C67 69.2(13)
C59 C60 C65 C66 123.9(11)
C61 C60 C65 C66 -54.3(12)
C63 C64 C68 C69 -86.1(14)
C59 C64 C68 C69 91.7(14)
C63 C64 C68 C70 41.4(14)
C59 C64 C68 C70 -140.7(11)
